data_7103018
loop_
_publ_author_name
'Dalgarno, Scott J'
'Power, Nicholas P'
'Warren, John E'
'Atwood, Jerry L'

_publ_section_title
;
 Rapid formation of metal-organic nano-capsules gives new insight into
 the self-assembly process.
;
_journal_issue 13
_journal_name_full 'Chemical communications (Cambridge, England)'
_journal_page_first 1539
_journal_page_last 1541
_journal_paper_doi 10.1039/b719769a
_journal_year 2008
_chemical_formula_sum 'C122.75 H140.5 Cu8 Ga4 O45.5'
_chemical_formula_weight 3131.05
_chemical_name_systematic
;
?
;
_space_group_IT_number 2
_symmetry_cell_setting triclinic
_symmetry_space_group_name_Hall '-P 1'
_symmetry_space_group_name_H-M 'P -1'
_atom_sites_solution_hydrogens geom
_atom_sites_solution_primary direct
_atom_sites_solution_secondary difmap
_audit_creation_method SHELXL-97
_cell_angle_alpha 110.972(2)
_cell_angle_beta 110.134(2)
_cell_angle_gamma 98.955(2)
_cell_formula_units_Z 2
_cell_length_a 21.206(3)
_cell_length_b 21.834(3)
_cell_length_c 23.544(5)
_cell_measurement_temperature 150(2)
_cell_volume 9060(3)
_computing_cell_refinement 'SAINT (Bruker, 1998)'
_computing_data_collection 'SMART (Bruker, 1998)'
_computing_data_reduction 'SAINT (Bruker, 1998)'
_computing_molecular_graphics
;
XSeed (Barbour, 2001)
;
_computing_publication_material 'local program'
_computing_structure_refinement 'SHELXL-97 (Sheldrick, 1997)'
_computing_structure_solution 'SHELXS-97 (Sheldrick, 1990)'
_diffrn_ambient_temperature 150(2)
_diffrn_measured_fraction_theta_full 0.989
_diffrn_measured_fraction_theta_max 0.989
_diffrn_measurement_device_type 'Bruker APEX II diffractometer'
_diffrn_radiation_type Synchrotron
_diffrn_radiation_wavelength 0.69070
_diffrn_reflns_av_R_equivalents 0.0588
_diffrn_reflns_av_sigmaI/netI 0.0862
_diffrn_reflns_limit_h_max 21
_diffrn_reflns_limit_h_min -21
_diffrn_reflns_limit_k_max 21
_diffrn_reflns_limit_k_min -21
_diffrn_reflns_limit_l_max 23
_diffrn_reflns_limit_l_min -23
_diffrn_reflns_number 46495
_diffrn_reflns_theta_full 20.30
_diffrn_reflns_theta_max 20.30
_diffrn_reflns_theta_min 1.89
_exptl_absorpt_coefficient_mu 1.563
_exptl_absorpt_correction_T_max 0.8593
_exptl_absorpt_correction_T_min 0.8226
_exptl_absorpt_correction_type multi-scan
_exptl_crystal_colour Red
_exptl_crystal_density_diffrn 1.148
_exptl_crystal_density_method 'not measured'
_exptl_crystal_description Prism
_exptl_crystal_F_000 3194
_exptl_crystal_size_max 0.13
_exptl_crystal_size_mid 0.11
_exptl_crystal_size_min 0.10
_refine_diff_density_max 1.021
_refine_diff_density_min -0.573
_refine_diff_density_rms 0.124
_refine_ls_extinction_method none
_refine_ls_goodness_of_fit_ref 1.283
_refine_ls_hydrogen_treatment constr
_refine_ls_matrix_type full
_refine_ls_number_parameters 1571
_refine_ls_number_reflns 19010
_refine_ls_number_restraints 13
_refine_ls_restrained_S_all 1.283
_refine_ls_R_factor_all 0.1179
_refine_ls_R_factor_gt 0.0816
_refine_ls_shift/su_max '1.294 (H-Tors)'
_refine_ls_shift/su_mean 0.007
_refine_ls_structure_factor_coef Fsqd
_refine_ls_weighting_details 'calc w=1/[\s^2^(Fo^2^)+(0.1000P)^2^+0.0000P] where P=(Fo^2^+2Fc^2^)/3'
_refine_ls_weighting_scheme calc
_refine_ls_wR_factor_gt 0.2178
_refine_ls_wR_factor_ref 0.2316
_reflns_number_gt 10888
_reflns_number_total 19010
_reflns_threshold_expression >2sigma(I)
_cod_data_source_file b719769a.txt
_cod_data_source_block PgC3CuGa
_cod_depositor_comments
;
The following automatic conversions were performed:
'_symmetry_cell_setting' value 'Triclinic' changed to 'triclinic'
according to '/home/saulius/struct/CIF-dictionaries/cif_core.dic'
dictionary named 'cif_core.dic' version 2.4.1 from 2010-06-29.

Automatic conversion script
Id: cif_fix_enum 1527 2010-12-29 10:47:43Z saulius 
;
_cod_original_sg_symbol_H-M P-1
_cod_original_formula_sum 'C122.75 H140.50 Cu8 Ga4 O45.50'
_cod_database_code 7103018

loop_
_symmetry_equiv_pos_as_xyz
'x, y, z'
'-x, -y, -z'

loop_
_atom_site_label
_atom_site_type_symbol
_atom_site_fract_x
_atom_site_fract_y
_atom_site_fract_z
_atom_site_U_iso_or_equiv
_atom_site_adp_type
_atom_site_occupancy
_atom_site_symmetry_multiplicity
_atom_site_calc_flag
_atom_site_refinement_flags
_atom_site_disorder_assembly
_atom_site_disorder_group
Cu1 Cu 0.27576(7) 0.64403(7) 0.22909(7) 0.0643(4) Uani 1 1 d . . .
O1 O 0.7814(4) 1.1739(4) 0.8904(3) 0.070(2) Uani 1 1 d . . .
C1 C 0.8718(6) 1.1156(5) 0.8933(5) 0.059(3) Uani 1 1 d . . .
Cu2 Cu 0.66661(7) 0.72162(7) 0.47372(6) 0.0650(4) Uani 1 1 d . . .
O2 O 0.8137(4) 1.2265(4) 0.8116(4) 0.081(2) Uani 1 1 d . . .
C2 C 0.8349(6) 1.1581(6) 0.8721(6) 0.066(3) Uani 1 1 d . . .
Cu3 Cu 0.40553(7) 0.96027(6) 0.76314(7) 0.0673(4) Uani 1 1 d . . .
O3 O 0.9070(4) 1.1930(4) 0.7636(4) 0.070(2) Uani 1 1 d . . .
C3 C 0.8502(6) 1.1825(6) 0.8301(6) 0.071(3) Uani 1 1 d . . .
C211 C 1.0303(16) 1.0879(17) 0.5697(14) 0.037(9) Uiso 0.25 1 d PD A 2
Cu4 Cu 0.81493(8) 0.90804(7) 0.47712(6) 0.0701(4) Uani 1 1 d . . .
O4 O 0.9291(4) 1.1142(4) 0.6717(3) 0.068(2) Uani 1 1 d . C .
C4 C 0.8991(6) 1.1671(6) 0.8062(6) 0.064(3) Uani 1 1 d . . .
Cu5 Cu 0.59988(7) 1.05406(7) 0.84905(7) 0.0716(4) Uani 1 1 d . . .
O5 O 0.8584(4) 1.0001(3) 0.5531(3) 0.068(2) Uani 1 1 d . C .
C5 C 0.9378(6) 1.1275(6) 0.8264(6) 0.068(3) Uani 1 1 d . . .
Cu6 Cu 0.47552(7) 0.62504(7) 0.38556(7) 0.0683(4) Uani 1 1 d . . .
O6 O 0.8429(3) 0.8721(3) 0.5428(3) 0.064(2) Uani 1 1 d . C .
C6 C 0.9222(6) 1.1007(6) 0.8676(6) 0.066(3) Uani 1 1 d . . .
H6 H 0.9467 1.0708 0.8790 0.079 Uiso 1 1 calc R . .
Cu7 Cu 0.53401(7) 0.86172(7) 0.74865(7) 0.0716(4) Uani 1 1 d . . .
O7 O 0.7734(4) 0.8154(3) 0.4043(3) 0.063(2) Uani 1 1 d . . .
C7 C 0.9921(6) 1.1083(6) 0.8012(5) 0.065(3) Uani 1 1 d . B .
H7 H 1.0115 1.1471 0.7925 0.078 Uiso 1 1 calc R . .
Cu8 Cu 0.88469(8) 1.09816(7) 0.57680(7) 0.0735(4) Uani 1 1 d . . .
O8 O 0.7847(4) 0.9394(3) 0.4070(3) 0.065(2) Uani 1 1 d . . .
C8 C 0.9545(5) 1.0440(5) 0.7327(5) 0.058(3) Uani 1 1 d . B .
Cu9 Cu 0.56565(7) 0.70424(7) 0.56960(7) 0.0703(4) Uani 1 1 d . . .
O9 O 0.7421(4) 0.9579(4) 0.2957(3) 0.064(2) Uani 1 1 d . . .
C9 C 0.9252(6) 1.0509(7) 0.6733(6) 0.064(3) Uani 1 1 d . . .
Cu10 Cu 0.14785(7) 0.74456(7) 0.24330(7) 0.0654(4) Uani 1 1 d . . .
O10 O 0.6364(4) 0.9667(4) 0.2140(4) 0.072(2) Uani 1 1 d . . .
C10 C 0.8885(6) 0.9921(6) 0.6100(6) 0.067(3) Uani 1 1 d . C .
Cu11 Cu 0.79382(8) 1.02191(7) 0.39306(7) 0.0698(4) Uani 1 1 d . . .
O11 O 0.5038(4) 0.9659(4) 0.1838(4) 0.084(2) Uani 1 1 d . . .
C11 C 0.8814(5) 0.9267(6) 0.6074(5) 0.054(3) Uani 1 1 d . . .
Cu12 Cu 0.25107(7) 0.76149(7) 0.14595(7) 0.0667(4) Uani 1 1 d . . .
O12 O 0.3924(4) 0.8482(3) 0.1039(3) 0.070(2) Uani 1 1 d . . .
C12 C 0.9090(5) 0.9172(5) 0.6653(6) 0.060(3) Uani 1 1 d . C .
O13 O 0.7037(4) 1.0779(4) 0.8882(4) 0.076(2) Uani 1 1 d . . .
C13 C 0.9449(5) 0.9761(6) 0.7273(5) 0.064(3) Uani 1 1 d . . .
H13 H 0.9637 0.9705 0.7673 0.077 Uiso 1 1 calc R C .
O14 O 0.5981(4) 0.9570(4) 0.8083(4) 0.088(3) Uani 1 1 d . . .
C14 C 0.8536(6) 1.0858(6) 0.9357(5) 0.070(3) Uani 1 1 d . . .
H14 H 0.8350 1.1188 0.9622 0.084 Uiso 1 1 calc R . .
O15 O 0.6192(4) 0.8366(4) 0.7579(4) 0.073(2) Uani 1 1 d . . .
C15 C 0.9159(6) 1.0797(7) 0.9870(6) 0.081(4) Uani 1 1 d . . .
H15A H 0.9339 1.0451 0.9624 0.097 Uiso 1 1 calc R . .
H15B H 0.9542 1.1248 1.0124 0.097 Uiso 1 1 calc R . .
O16 O 0.6344(3) 0.7538(3) 0.6646(3) 0.0626(19) Uani 1 1 d . . .
C16 C 0.9008(6) 1.0598(7) 1.0357(6) 0.087(4) Uani 1 1 d . . .
H16A H 0.8620 1.0151 1.0106 0.104 Uiso 1 1 calc R . .
H16B H 0.8841 1.0950 1.0614 0.104 Uiso 1 1 calc R . .
O17 O 0.6413(4) 0.7366(4) 0.5496(3) 0.070(2) Uani 1 1 d . . .
C17 C 0.9626(9) 1.0530(9) 1.0839(7) 0.130(6) Uani 1 1 d . . .
H17A H 1.0052 1.0906 1.0984 0.195 Uiso 1 1 calc R . .
H17B H 0.9689 1.0084 1.0619 0.195 Uiso 1 1 calc R . .
H17C H 0.9548 1.0556 1.1233 0.195 Uiso 1 1 calc R . .
O18 O 0.7636(3) 0.7780(3) 0.5430(3) 0.0620(19) Uani 1 1 d . . .
C18 C 1.0547(6) 1.1017(6) 0.8517(6) 0.082(4) Uani 1 1 d D . .
O19 O 0.6944(3) 0.7171(3) 0.4017(3) 0.0627(19) Uani 1 1 d . . .
O20 O 0.5697(4) 0.6714(4) 0.4025(3) 0.071(2) Uani 1 1 d . . .
C20 C 1.1645(18) 1.078(2) 0.8853(17) 0.255(17) Uiso 0.75 1 d PD B 1
O21 O 0.4508(4) 0.5971(3) 0.2895(3) 0.0633(19) Uani 1 1 d . . .
C21 C 1.1114(9) 1.0891(10) 0.8269(9) 0.101(6) Uiso 0.75 1 d PD B 1
O22 O 0.3478(4) 0.6074(3) 0.2085(3) 0.065(2) Uani 1 1 d . . .
C22 C 1.0988(19) 1.1673(15) 0.9183(14) 0.064(12) Uiso 0.25 1 d PD B .
O23 O 0.2843(4) 0.6947(4) 0.1762(4) 0.082(2) Uani 1 1 d . . .
C23 C 1.156(3) 1.148(3) 0.964(3) 0.107(18) Uiso 0.25 1 d PD B 2
O24 O 0.3123(4) 0.7504(4) 0.0988(3) 0.070(2) Uani 1 1 d . . .
C24 C 0.7102(5) 0.6861(5) 0.2764(5) 0.057(3) Uani 1 1 d . . .
H24 H 0.7483 0.6923 0.3194 0.068 Uiso 1 1 calc R . .
O25 O 0.1105(4) 0.7183(4) 0.2986(3) 0.070(2) Uani 1 1 d . . .
C25 C 0.7197(6) 0.7575(5) 0.2791(6) 0.063(3) Uani 1 1 d . . .
O26 O 0.2042(4) 0.6821(4) 0.2526(4) 0.082(2) Uani 1 1 d . . .
C26 C 0.7492(6) 0.8175(6) 0.3425(5) 0.061(3) Uani 1 1 d . . .
O27 O 0.2715(4) 0.5950(4) 0.2823(4) 0.073(2) Uani 1 1 d . . .
C27 C 0.7563(6) 0.8819(6) 0.3456(5) 0.057(3) Uani 1 1 d . . .
O28 O 0.3749(4) 0.5835(4) 0.3619(3) 0.068(2) Uani 1 1 d . . .
C28 C 0.7325(6) 0.8897(5) 0.2883(6) 0.057(3) Uani 1 1 d . . .
O29 O 0.4909(4) 0.6577(4) 0.4792(3) 0.082(2) Uani 1 1 d . . .
C29 C 0.7019(5) 0.8331(6) 0.2235(5) 0.062(3) Uani 1 1 d . . .
O30 O 0.4927(4) 0.6804(4) 0.5984(3) 0.076(2) Uani 1 1 d . . .
C30 C 0.6964(5) 0.7681(5) 0.2226(5) 0.055(3) Uani 1 1 d . . .
H30 H 0.6750 0.7287 0.1799 0.066 Uiso 1 1 calc R . .
O31 O 0.4739(4) 0.7672(3) 0.6904(4) 0.080(2) Uani 1 1 d . . .
C31 C 0.6751(6) 0.8448(6) 0.1590(5) 0.064(3) Uani 1 1 d . . .
O32 O 0.4453(4) 0.8853(4) 0.7348(4) 0.088(3) Uani 1 1 d . . .
C32 C 0.5985(6) 0.8425(6) 0.1413(5) 0.058(3) Uani 1 1 d . . .
O33 O 0.3142(4) 0.8904(3) 0.7098(4) 0.073(2) Uani 1 1 d . . .
C33 C 0.5827(6) 0.9033(5) 0.1693(5) 0.061(3) Uani 1 1 d . . .
O34 O 0.2095(4) 0.8994(3) 0.6284(3) 0.071(2) Uani 1 1 d . . .
C34 C 0.5169(6) 0.9040(5) 0.1578(5) 0.058(3) Uani 1 1 d . . .
O35 O 0.1649(4) 0.9100(4) 0.5138(4) 0.073(2) Uiso 1 1 d . . .
C35 C 0.4590(7) 0.8438(6) 0.1139(6) 0.067(3) Uani 1 1 d . . .
O36 O 0.0933(4) 0.8015(4) 0.3917(3) 0.072(2) Uani 1 1 d . . .
C36 C 0.4721(6) 0.7805(5) 0.0830(5) 0.065(3) Uani 1 1 d . . .
O37 O 0.3274(5) 0.8369(5) 0.2279(5) 0.025(2) Uiso 0.50 1 d P . .
C37 C 0.5409(6) 0.7821(5) 0.0993(5) 0.054(3) Uani 1 1 d . . .
H37 H 0.5499 0.7398 0.0810 0.065 Uiso 1 1 calc R . .
O38 O 0.1722(5) 0.6845(5) 0.0634(5) 0.031(3) Uiso 0.50 1 d P . .
C38 C 0.7231(6) 0.6373(5) 0.2199(5) 0.070(3) Uani 1 1 d . . .
H38A H 0.6863 0.6295 0.1761 0.084 Uiso 1 1 calc R . .
H38B H 0.7696 0.6597 0.2236 0.084 Uiso 1 1 calc R . .
O39 O 0.2304(6) 0.8237(6) 0.3290(6) 0.044(3) Uiso 0.50 1 d P . .
C39 C 0.7222(8) 0.5679(7) 0.2200(7) 0.113(5) Uani 1 1 d . . .
H39A H 0.6752 0.5449 0.2151 0.135 Uiso 1 1 calc R . .
H39B H 0.7581 0.5757 0.2643 0.135 Uiso 1 1 calc R . .
O40 O 0.0696(5) 0.6664(5) 0.1589(5) 0.029(3) Uiso 0.50 1 d P . .
C40 C 0.7372(11) 0.5186(8) 0.1633(8) 0.173(9) Uani 1 1 d . . .
H40A H 0.7788 0.5438 0.1621 0.260 Uiso 1 1 calc R . .
H40B H 0.6961 0.5012 0.1197 0.260 Uiso 1 1 calc R . .
H40C H 0.7462 0.4795 0.1723 0.260 Uiso 1 1 calc R . .
O41 O 0.3520(5) 0.7273(5) 0.3134(5) 0.034(3) Uiso 0.50 1 d P . .
C41 C 0.6859(7) 0.7911(6) 0.1015(6) 0.080(4) Uani 1 1 d . . .
H41A H 0.7365 0.7940 0.1175 0.095 Uiso 1 1 calc R . .
H41B H 0.6579 0.7439 0.0893 0.095 Uiso 1 1 calc R . .
O42 O 0.1986(5) 0.5645(5) 0.1456(5) 0.024(2) Uiso 0.50 1 d P . .
C42 C 0.6631(8) 0.8047(7) 0.0397(6) 0.099(4) Uani 1 1 d . . .
H42A H 0.6905 0.8521 0.0515 0.119 Uiso 1 1 calc R . .
H42B H 0.6122 0.8006 0.0225 0.119 Uiso 1 1 calc R . .
O43 O 0.448(3) 0.737(3) 0.413(3) 0.19(2) Uiso 0.25 1 d P . .
C43 C 0.6771(9) 0.7485(9) -0.0171(7) 0.141(6) Uani 1 1 d . . .
H43A H 0.6432 0.7028 -0.0347 0.211 Uiso 1 1 calc R . .
H43B H 0.7254 0.7471 0.0030 0.211 Uiso 1 1 calc R . .
H43C H 0.6714 0.7614 -0.0539 0.211 Uiso 1 1 calc R . .
O44 O 0.512(2) 0.791(2) 0.556(2) 0.118(13) Uiso 0.25 1 d P . .
C44 C 0.4087(5) 0.7134(5) 0.0383(5) 0.064(3) Uani 1 1 d . . .
H44 H 0.3670 0.7270 0.0175 0.077 Uiso 1 1 calc R . .
O45 O 0.4961(7) 0.5245(7) 0.3804(7) 0.064(4) Uiso 0.50 1 d P . .
C45 C 0.4186(7) 0.6614(6) -0.0211(5) 0.075(3) Uani 1 1 d . . .
H45A H 0.4626 0.6504 -0.0028 0.090 Uiso 1 1 calc R . .
H45B H 0.3784 0.6179 -0.0457 0.090 Uiso 1 1 calc R . .
O46 O 0.6858(5) 0.6222(5) 0.4762(5) 0.033(3) Uiso 0.50 1 d P . .
C46 C 0.4228(9) 0.6893(8) -0.0683(8) 0.120(5) Uiso 1 1 d . . .
H46A H 0.4614 0.7341 -0.0434 0.144 Uiso 1 1 calc R . .
H46B H 0.3778 0.6979 -0.0887 0.144 Uiso 1 1 calc R . .
O47 O 0.5972(7) 0.6054(7) 0.5571(7) 0.061(4) Uiso 0.50 1 d P . .
C47 C 0.4372(12) 0.6373(11) -0.1271(11) 0.194(9) Uiso 1 1 d . . .
H47A H 0.3981 0.5935 -0.1531 0.292 Uiso 1 1 calc R . .
H47B H 0.4816 0.6286 -0.1071 0.292 Uiso 1 1 calc R . .
H47C H 0.4407 0.6579 -0.1571 0.292 Uiso 1 1 calc R . .
O48 O 0.5316(6) 0.8765(6) 0.6654(6) 0.048(3) Uiso 0.50 1 d P . .
C48 C 0.7921(6) 1.0165(6) 0.8909(5) 0.067(3) Uani 1 1 d . . .
O49 O 0.5972(5) 1.0620(5) 0.7685(5) 0.029(3) Uiso 0.50 1 d P . .
C49 C 0.7225(7) 1.0180(6) 0.8708(5) 0.066(3) Uani 1 1 d . . .
O50 O 0.3997(6) 0.9718(6) 0.6770(6) 0.049(3) Uiso 0.50 1 d P . .
C50 C 0.6686(6) 0.9565(6) 0.8277(6) 0.075(4) Uani 1 1 d . . .
O51 O 0.5350(5) 0.8472(5) 0.8292(5) 0.030(3) Uiso 0.50 1 d P . .
C51 C 0.6791(6) 0.8936(6) 0.8027(5) 0.075(4) Uani 1 1 d . . .
O52 O 0.6031(5) 1.0439(5) 0.9319(5) 0.032(3) Uiso 0.50 1 d P . .
C52 C 0.7468(7) 0.8913(6) 0.8232(5) 0.063(3) Uani 1 1 d . . .
O53 O 0.4114(5) 0.9481(5) 0.8455(5) 0.034(3) Uiso 0.50 1 d P . .
C53 C 0.8036(6) 0.9535(6) 0.8665(5) 0.065(3) Uani 1 1 d . . .
H53 H 0.8508 0.9521 0.8792 0.078 Uiso 1 1 calc R . .
O54 O 0.9000(5) 1.0261(5) 0.3939(5) 0.028(3) Uiso 0.50 1 d P . .
C54 C 0.7626(6) 0.8220(6) 0.7952(5) 0.066(3) Uani 1 1 d . D .
H54 H 0.7205 0.7846 0.7847 0.080 Uiso 1 1 calc R . .
O55 O 0.9783(8) 1.1036(8) 0.5476(8) 0.084(5) Uiso 0.50 1 d P C 1
C55 C 0.7655(7) 0.8085(5) 0.7292(5) 0.059(3) Uani 1 1 d . . .
O56 O 0.7051(16) 0.9062(16) 0.4878(15) 0.079(9) Uiso 0.25 1 d P . .
C56 C 0.7018(6) 0.7767(5) 0.6681(6) 0.067(3) Uani 1 1 d . . .
C57 C 0.7035(6) 0.7668(6) 0.6074(5) 0.061(3) Uani 1 1 d . . .
C58 C 0.7664(6) 0.7880(5) 0.6049(5) 0.053(3) Uani 1 1 d . . .
C59 C 0.8323(6) 0.8213(5) 0.6652(5) 0.059(3) Uani 1 1 d . C .
C60 C 0.8274(6) 0.8299(5) 0.7237(5) 0.061(3) Uani 1 1 d . . .
H60 H 0.8701 0.8526 0.7643 0.074 Uiso 1 1 calc R . .
C61 C 0.8254(7) 0.8158(6) 0.8447(6) 0.084(4) Uani 1 1 d D . .
C62 C 0.827(2) 0.7419(11) 0.824(2) 0.070(13) Uiso 0.25 1 d PD D 2
H62A H 0.8218 0.7219 0.7769 0.084 Uiso 0.25 1 calc PR D 2
H62B H 0.7870 0.7139 0.8254 0.084 Uiso 0.25 1 calc PR D 2
C63 C 0.897(3) 0.737(4) 0.870(3) 0.16(3) Uiso 0.25 1 d PD D 2
H63A H 0.9020 0.6921 0.8483 0.244 Uiso 0.25 1 calc PR D 2
H63B H 0.8964 0.7437 0.9133 0.244 Uiso 0.25 1 calc PR D 2
H63C H 0.9374 0.7738 0.8785 0.244 Uiso 0.25 1 calc PR D 2
C64 C 0.8095(8) 0.8109(9) 0.9026(7) 0.087(5) Uiso 0.75 1 d PD D 1
H64A H 0.7634 0.7746 0.8824 0.105 Uiso 0.75 1 calc PR D 1
H64B H 0.8044 0.8554 0.9284 0.105 Uiso 0.75 1 calc PR D 1
C65 C 0.8661(11) 0.7945(12) 0.9533(11) 0.148(9) Uiso 0.75 1 d PD D 1
H65A H 0.8729 0.7512 0.9285 0.222 Uiso 0.75 1 calc PR D 1
H65B H 0.8497 0.7897 0.9861 0.222 Uiso 0.75 1 calc PR D 1
H65C H 0.9111 0.8322 0.9770 0.222 Uiso 0.75 1 calc PR D 1
C66 C 0.8998(6) 0.8458(5) 0.6613(5) 0.064(3) Uani 1 1 d . . .
H66 H 0.8937 0.8146 0.6153 0.077 Uiso 1 1 calc R C .
C67 C 0.9633(6) 0.8400(6) 0.7114(6) 0.075(3) Uani 1 1 d . C .
H67A H 1.0060 0.8584 0.7068 0.090 Uiso 1 1 calc R . .
H67B H 0.9700 0.8692 0.7576 0.090 Uiso 1 1 calc R . .
C68 C 0.9565(8) 0.7677(8) 0.7023(8) 0.118(5) Uiso 1 1 d . . .
H68A H 0.9572 0.7397 0.6591 0.141 Uiso 1 1 calc R C .
H68B H 0.9108 0.7466 0.7010 0.141 Uiso 1 1 calc R . .
C69 C 1.0192(13) 0.7681(13) 0.7622(12) 0.220(11) Uiso 1 1 d . C .
H69A H 1.0617 0.8060 0.7770 0.331 Uiso 1 1 calc R . .
H69B H 1.0286 0.7239 0.7472 0.331 Uiso 1 1 calc R . .
H69C H 1.0066 0.7748 0.7998 0.331 Uiso 1 1 calc R . .
C70 C 0.6420(6) 0.6611(5) 0.2785(5) 0.056(3) Uani 1 1 d . . .
C71 C 0.6374(6) 0.6768(5) 0.3397(5) 0.054(3) Uani 1 1 d . . .
C72 C 0.5734(6) 0.6548(5) 0.3406(5) 0.062(3) Uani 1 1 d . . .
C73 C 0.5120(5) 0.6159(5) 0.2820(5) 0.056(3) Uani 1 1 d . . .
C74 C 0.5134(6) 0.5980(5) 0.2193(5) 0.063(3) Uani 1 1 d . . .
C75 C 0.5773(6) 0.6204(5) 0.2206(5) 0.056(3) Uani 1 1 d . . .
H75 H 0.5789 0.6073 0.1782 0.067 Uiso 1 1 calc R . .
C76 C 0.4457(5) 0.5584(6) 0.1561(5) 0.061(3) Uani 1 1 d . . .
H76 H 0.4136 0.5309 0.1672 0.074 Uiso 1 1 calc R . .
C77 C 0.4093(5) 0.6078(5) 0.1368(5) 0.058(3) Uani 1 1 d . . .
C78 C 0.3632(6) 0.6279(5) 0.1657(5) 0.057(3) Uani 1 1 d . . .
C79 C 0.3316(6) 0.6744(6) 0.1501(6) 0.065(3) Uani 1 1 d . . .
O80 O 1.0637(13) 1.0764(14) 0.5228(12) 0.065(8) Uiso 0.25 1 d PD A 2
C80 C 0.3430(6) 0.7008(6) 0.1084(6) 0.067(3) Uani 1 1 d . . .
C81 C 0.3908(6) 0.6811(5) 0.0795(4) 0.056(3) Uani 1 1 d . . .
C82 C 0.4226(6) 0.6348(5) 0.0956(5) 0.057(3) Uani 1 1 d . . .
H82 H 0.4548 0.6212 0.0777 0.068 Uiso 1 1 calc R . .
C83 C 0.4540(6) 0.5043(5) 0.0947(5) 0.073(3) Uani 1 1 d . . .
H83A H 0.4831 0.5300 0.0804 0.088 Uiso 1 1 calc R . .
H83B H 0.4798 0.4752 0.1105 0.088 Uiso 1 1 calc R . .
C84 C 0.3859(6) 0.4586(6) 0.0355(5) 0.078(4) Uani 1 1 d . . .
H84A H 0.3585 0.4872 0.0206 0.093 Uiso 1 1 calc R . .
H84B H 0.3577 0.4302 0.0485 0.093 Uiso 1 1 calc R . .
C85 C 0.3979(8) 0.4123(7) -0.0212(7) 0.128(6) Uani 1 1 d . . .
H85A H 0.4282 0.4402 -0.0322 0.192 Uiso 1 1 calc R . .
H85B H 0.3524 0.3851 -0.0608 0.192 Uiso 1 1 calc R . .
H85C H 0.4211 0.3809 -0.0078 0.192 Uiso 1 1 calc R . .
C86 C 0.1165(5) 0.6385(6) 0.3472(6) 0.061(3) Uani 1 1 d . . .
C87 C 0.1356(6) 0.6677(6) 0.3117(6) 0.065(3) Uani 1 1 d . . .
C88 C 0.1856(6) 0.6508(6) 0.2899(5) 0.069(3) Uani 1 1 d . . .
C89 C 0.2191(6) 0.6058(6) 0.3040(6) 0.065(3) Uani 1 1 d . . .
C90 C 0.1986(6) 0.5726(5) 0.3385(6) 0.064(3) Uani 1 1 d . . .
C91 C 0.1489(6) 0.5908(5) 0.3608(5) 0.064(3) Uani 1 1 d . . .
H91 H 0.1361 0.5702 0.3863 0.077 Uiso 1 1 calc R . .
C92 C 0.2382(6) 0.5246(5) 0.3571(6) 0.074(3) Uani 1 1 d . . .
H92 H 0.2534 0.5044 0.3207 0.088 Uiso 1 1 calc R . .
C93 C 0.3042(6) 0.5631(5) 0.4202(6) 0.062(3) Uani 1 1 d . . .
C94 C 0.3668(6) 0.5899(6) 0.4197(6) 0.070(3) Uani 1 1 d . . .
C95 C 0.4284(6) 0.6294(5) 0.4797(6) 0.065(3) Uani 1 1 d . . .
C96 C 0.4278(6) 0.6414(5) 0.5419(6) 0.066(3) Uani 1 1 d . . .
C97 C 0.3657(7) 0.6162(6) 0.5456(6) 0.073(3) Uani 1 1 d . . .
C98 C 0.3047(6) 0.5765(5) 0.4838(6) 0.061(3) Uani 1 1 d . . .
H98 H 0.2618 0.5580 0.4850 0.073 Uiso 1 1 calc R . .
C99 C 0.3659(6) 0.6307(5) 0.6137(6) 0.066(3) Uani 1 1 d . . .
H99 H 0.4152 0.6384 0.6457 0.079 Uiso 1 1 calc R . .
C100 C 0.3484(7) 0.6992(6) 0.6404(6) 0.070(3) Uani 1 1 d . . .
C101 C 0.4032(6) 0.7614(6) 0.6746(6) 0.071(3) Uani 1 1 d . . .
C102 C 0.3892(6) 0.8235(6) 0.6987(6) 0.075(3) Uani 1 1 d . . .
C103 C 0.3230(7) 0.8254(6) 0.6867(5) 0.066(3) Uani 1 1 d . . .
C104 C 0.2662(6) 0.7637(7) 0.6485(6) 0.069(3) Uani 1 1 d . . .
C105 C 0.2799(7) 0.7011(6) 0.6261(6) 0.070(3) Uani 1 1 d . . .
H105 H 0.2416 0.6590 0.6006 0.084 Uiso 1 1 calc R . .
C106 C 0.1894(6) 0.7653(6) 0.6327(6) 0.072(3) Uani 1 1 d . . .
H106 H 0.1928 0.8089 0.6692 0.086 Uiso 1 1 calc R . .
C107 C 0.1600(6) 0.7719(6) 0.5685(6) 0.063(3) Uani 1 1 d . . .
C108 C 0.1720(6) 0.8365(6) 0.5683(6) 0.067(3) Uani 1 1 d . . .
C109 C 0.1496(6) 0.8432(5) 0.5099(6) 0.066(3) Uani 1 1 d . . .
C110 C 0.1144(6) 0.7866(6) 0.4464(6) 0.073(3) Uani 1 1 d . . .
C111 C 0.0995(6) 0.7217(6) 0.4434(6) 0.068(3) Uani 1 1 d . . .
C112 C 0.1252(6) 0.7164(6) 0.5039(7) 0.071(3) Uani 1 1 d . . .
H112 H 0.1186 0.6711 0.5010 0.086 Uiso 1 1 calc R . .
C113 C 0.0625(6) 0.6583(6) 0.3744(6) 0.076(3) Uani 1 1 d . . .
H113 H 0.0315 0.6735 0.3430 0.091 Uiso 1 1 calc R . .
C114 C 0.1902(7) 0.4615(6) 0.3559(7) 0.095(4) Uani 1 1 d . . .
H11A H 0.1727 0.4789 0.3906 0.115 Uiso 1 1 calc R . .
H11B H 0.2192 0.4328 0.3679 0.115 Uiso 1 1 calc R . .
C115 C 0.1242(10) 0.4144(10) 0.2847(10) 0.136(6) Uiso 1 1 d . . .
C117 C 0.3170(7) 0.5707(6) 0.6121(6) 0.086(4) Uani 1 1 d . . .
H11H H 0.3270 0.5275 0.5912 0.103 Uiso 1 1 calc R . .
H11I H 0.2671 0.5647 0.5846 0.103 Uiso 1 1 calc R . .
C118 C 0.3282(8) 0.5850(8) 0.6838(7) 0.110(5) Uiso 1 1 d . . .
H11J H 0.3786 0.5932 0.7117 0.132 Uiso 1 1 calc R . .
H11K H 0.3163 0.6272 0.7039 0.132 Uiso 1 1 calc R . .
C119 C 0.2823(12) 0.5246(12) 0.6840(12) 0.203(9) Uiso 1 1 d . . .
H11L H 0.2365 0.5313 0.6798 0.304 Uiso 1 1 calc R . .
H11M H 0.3060 0.5218 0.7264 0.304 Uiso 1 1 calc R . .
H11N H 0.2746 0.4816 0.6460 0.304 Uiso 1 1 calc R . .
C120 C 0.1433(7) 0.7087(7) 0.6332(7) 0.093(4) Uani 1 1 d . . .
H12A H 0.1412 0.6640 0.6000 0.111 Uiso 1 1 calc R . .
H12B H 0.0948 0.7120 0.6196 0.111 Uiso 1 1 calc R . .
C121 C 0.1720(10) 0.7109(9) 0.7074(9) 0.142(6) Uiso 1 1 d . . .
H12C H 0.2226 0.7138 0.7230 0.170 Uiso 1 1 calc R . .
H12D H 0.1689 0.7534 0.7391 0.170 Uiso 1 1 calc R . .
C122 C 0.1302(13) 0.6466(13) 0.7100(13) 0.230(11) Uiso 1 1 d . . .
H12E H 0.0847 0.6512 0.7090 0.345 Uiso 1 1 calc R . .
H12F H 0.1580 0.6443 0.7517 0.345 Uiso 1 1 calc R . .
H12G H 0.1220 0.6042 0.6710 0.345 Uiso 1 1 calc R . .
C123 C 0.0129(7) 0.5993(6) 0.3736(7) 0.103(5) Uani 1 1 d . . .
H12H H -0.0166 0.6191 0.3951 0.124 Uiso 1 1 calc R . .
H12I H 0.0425 0.5818 0.4029 0.124 Uiso 1 1 calc R . .
C124 C -0.0395(15) 0.5338(15) 0.3028(14) 0.237(12) Uiso 1 1 d . . .
H12J H -0.0122 0.5073 0.2832 0.284 Uiso 1 1 calc R . .
H12K H -0.0730 0.5028 0.3091 0.284 Uiso 1 1 calc R . .
C125 C -0.0750(19) 0.5595(19) 0.2619(19) 0.329(19) Uiso 1 1 d . . .
H12L H -0.0661 0.6088 0.2884 0.493 Uiso 1 1 calc R . .
H12M H -0.1259 0.5348 0.2411 0.493 Uiso 1 1 calc R . .
H12N H -0.0587 0.5534 0.2266 0.493 Uiso 1 1 calc R . .
C200 C 0.620(2) 0.591(2) 0.596(2) 0.057(11) Uiso 0.25 1 d P . .
C201 C 0.567(2) 0.564(2) 0.547(2) 0.058(11) Uiso 0.25 1 d P . .
C202 C 0.7554(12) 0.6188(12) 0.5083(12) 0.080(7) Uiso 0.50 1 d P . .
C203 C 0.5331(16) 0.5010(16) 0.3527(15) 0.113(10) Uiso 0.50 1 d P . .
C204 C 0.5434(16) 0.7832(16) 0.8357(16) 0.116(10) Uiso 0.50 1 d P . .
C210 C 0.9164(15) 1.0371(15) 0.3510(15) 0.103(9) Uiso 0.50 1 d P . .
C217 C 0.151(3) 0.385(3) 0.243(3) 0.195(18) Uiso 0.50 1 d P . .
C218 C 0.061(5) 0.360(4) 0.278(4) 0.34(4) Uiso 0.50 1 d P . .

loop_
_atom_site_aniso_label
_atom_site_aniso_U_11
_atom_site_aniso_U_22
_atom_site_aniso_U_33
_atom_site_aniso_U_23
_atom_site_aniso_U_13
_atom_site_aniso_U_12
Cu1 0.0737(9) 0.0685(9) 0.0646(9) 0.0249(8) 0.0409(8) 0.0434(8)
O1 0.079(5) 0.090(6) 0.063(5) 0.029(4) 0.047(4) 0.055(5)
C1 0.065(8) 0.056(7) 0.034(6) 0.009(6) 0.012(6) 0.012(6)
Cu2 0.0671(9) 0.0650(9) 0.0452(8) 0.0103(7) 0.0203(7) 0.0200(7)
O2 0.093(6) 0.100(6) 0.100(6) 0.060(6) 0.064(5) 0.065(5)
C2 0.076(9) 0.074(8) 0.053(7) 0.031(7) 0.023(7) 0.044(7)
Cu3 0.0655(9) 0.0452(8) 0.0716(9) 0.0042(7) 0.0281(7) 0.0248(7)
O3 0.077(5) 0.073(5) 0.068(5) 0.023(5) 0.038(4) 0.047(4)
C3 0.073(8) 0.080(9) 0.060(8) 0.029(7) 0.021(7) 0.050(7)
Cu4 0.0921(11) 0.0501(9) 0.0449(8) 0.0038(7) 0.0239(7) 0.0197(7)
O4 0.083(5) 0.047(5) 0.050(4) 0.004(4) 0.020(4) 0.026(4)
C4 0.069(8) 0.056(7) 0.067(8) 0.021(7) 0.029(7) 0.040(7)
Cu5 0.0609(9) 0.0467(8) 0.0788(10) 0.0014(7) 0.0230(8) 0.0268(7)
O5 0.085(5) 0.048(5) 0.039(4) -0.002(4) 0.017(4) 0.016(4)
C5 0.074(8) 0.062(8) 0.048(7) 0.008(6) 0.018(6) 0.025(7)
Cu6 0.0708(10) 0.0683(10) 0.0506(8) 0.0124(7) 0.0246(7) 0.0218(7)
O6 0.063(5) 0.050(4) 0.048(4) -0.006(4) 0.016(4) 0.024(4)
C6 0.058(8) 0.059(8) 0.053(7) 0.001(6) 0.010(6) 0.036(6)
Cu7 0.0659(9) 0.0488(8) 0.0756(10) 0.0038(7) 0.0254(8) 0.0261(7)
O7 0.080(5) 0.057(5) 0.042(4) 0.007(4) 0.026(4) 0.031(4)
C7 0.061(7) 0.072(8) 0.055(7) 0.011(6) 0.029(6) 0.033(6)
Cu8 0.0928(11) 0.0524(9) 0.0523(9) 0.0043(7) 0.0268(8) 0.0219(8)
O8 0.081(5) 0.050(5) 0.039(4) -0.001(4) 0.023(4) 0.018(4)
C8 0.050(7) 0.053(8) 0.049(7) 0.002(6) 0.014(6) 0.029(6)
Cu9 0.0730(10) 0.0701(10) 0.0525(8) 0.0131(8) 0.0255(7) 0.0222(8)
O9 0.075(5) 0.051(5) 0.048(4) 0.003(4) 0.026(4) 0.021(4)
C9 0.052(7) 0.081(10) 0.059(9) 0.027(8) 0.024(6) 0.028(7)
Cu10 0.0734(9) 0.0708(9) 0.0624(9) 0.0227(8) 0.0390(8) 0.0438(8)
O10 0.074(5) 0.059(5) 0.073(5) 0.006(4) 0.041(4) 0.030(4)
C10 0.070(8) 0.061(9) 0.047(8) 0.005(7) 0.021(6) 0.020(7)
Cu11 0.0920(11) 0.0506(9) 0.0510(8) 0.0061(7) 0.0317(8) 0.0213(7)
O11 0.069(5) 0.049(5) 0.093(6) -0.004(4) 0.026(4) 0.024(4)
C11 0.055(7) 0.058(8) 0.046(7) 0.013(7) 0.027(6) 0.025(6)
Cu12 0.0769(10) 0.0770(10) 0.0680(9) 0.0320(8) 0.0433(8) 0.0525(8)
O12 0.066(5) 0.055(5) 0.069(5) 0.005(4) 0.025(4) 0.037(4)
C12 0.047(7) 0.056(7) 0.063(8) 0.011(7) 0.021(6) 0.025(6)
O13 0.071(5) 0.059(5) 0.073(5) 0.002(4) 0.026(4) 0.036(4)
C13 0.060(7) 0.073(9) 0.046(7) 0.007(7) 0.021(6) 0.040(6)
O14 0.081(6) 0.047(5) 0.089(6) -0.005(4) 0.020(5) 0.027(4)
C14 0.075(8) 0.076(8) 0.044(7) 0.013(6) 0.013(6) 0.050(7)
O15 0.077(5) 0.063(5) 0.072(5) 0.019(4) 0.032(4) 0.036(4)
C15 0.081(9) 0.106(10) 0.050(7) 0.023(7) 0.024(7) 0.055(8)
O16 0.063(5) 0.060(5) 0.054(4) 0.016(4) 0.023(4) 0.023(4)
C16 0.078(9) 0.109(11) 0.043(7) 0.018(7) 0.007(7) 0.037(8)
O17 0.062(5) 0.076(5) 0.048(4) 0.011(4) 0.019(4) 0.011(4)
C17 0.157(15) 0.159(15) 0.074(10) 0.040(10) 0.042(10) 0.097(13)
O18 0.063(5) 0.055(4) 0.042(4) 0.004(4) 0.011(3) 0.023(4)
C18 0.059(8) 0.091(9) 0.057(7) -0.002(7) 0.012(6) 0.037(7)
O19 0.059(4) 0.068(5) 0.048(4) 0.011(4) 0.023(4) 0.024(4)
O20 0.078(5) 0.080(5) 0.048(4) 0.014(4) 0.032(4) 0.034(4)
O21 0.076(5) 0.061(5) 0.046(4) 0.011(4) 0.032(4) 0.022(4)
O22 0.078(5) 0.057(5) 0.071(5) 0.023(4) 0.043(4) 0.037(4)
O23 0.116(7) 0.086(6) 0.098(6) 0.053(5) 0.075(5) 0.075(5)
O24 0.081(5) 0.076(5) 0.063(5) 0.025(4) 0.039(4) 0.050(4)
C24 0.068(7) 0.045(7) 0.052(7) 0.010(6) 0.028(6) 0.025(5)
O25 0.067(5) 0.070(5) 0.062(5) 0.015(4) 0.029(4) 0.022(4)
C25 0.064(8) 0.054(8) 0.055(8) 0.004(7) 0.028(6) 0.026(6)
O26 0.100(6) 0.083(6) 0.087(6) 0.036(5) 0.055(5) 0.061(5)
C26 0.071(8) 0.071(9) 0.037(7) 0.014(7) 0.025(6) 0.029(6)
O27 0.082(5) 0.076(5) 0.076(5) 0.025(4) 0.053(4) 0.040(4)
C27 0.082(8) 0.046(8) 0.047(8) 0.018(7) 0.030(6) 0.033(6)
O28 0.079(5) 0.065(5) 0.048(4) 0.008(4) 0.033(4) 0.021(4)
C28 0.073(8) 0.034(7) 0.059(8) 0.004(6) 0.037(6) 0.024(6)
O29 0.074(5) 0.102(6) 0.050(5) 0.021(5) 0.026(4) 0.011(5)
C29 0.061(7) 0.047(8) 0.065(8) 0.004(7) 0.031(6) 0.024(6)
O30 0.075(5) 0.075(5) 0.056(5) 0.010(4) 0.026(4) 0.019(4)
C30 0.064(7) 0.051(8) 0.036(7) 0.003(6) 0.024(6) 0.018(6)
O31 0.092(6) 0.044(4) 0.085(6) 0.008(4) 0.042(5) 0.022(4)
C31 0.079(8) 0.082(8) 0.031(6) 0.012(6) 0.026(6) 0.050(7)
O32 0.081(6) 0.054(5) 0.104(6) 0.001(5) 0.044(5) 0.031(4)
C32 0.063(8) 0.068(8) 0.043(6) 0.012(6) 0.027(6) 0.034(7)
O33 0.089(5) 0.041(4) 0.089(5) 0.013(4) 0.048(5) 0.030(4)
C33 0.059(8) 0.039(7) 0.043(6) -0.011(6) 0.012(6) 0.003(6)
O34 0.104(6) 0.047(4) 0.057(5) 0.008(4) 0.044(4) 0.026(4)
C34 0.044(7) 0.033(7) 0.060(7) -0.013(6) 0.017(6) 0.015(6)
C35 0.085(9) 0.056(8) 0.067(8) 0.019(7) 0.039(7) 0.046(8)
O36 0.076(5) 0.063(5) 0.060(5) 0.017(4) 0.024(4) 0.019(4)
C36 0.079(9) 0.058(8) 0.046(7) 0.008(6) 0.032(6) 0.023(7)
C37 0.055(8) 0.044(7) 0.045(6) -0.001(6) 0.023(6) 0.015(6)
C38 0.075(8) 0.054(7) 0.064(8) 0.004(6) 0.032(6) 0.028(6)
C39 0.143(13) 0.094(11) 0.096(11) 0.018(9) 0.057(10) 0.070(10)
C40 0.22(2) 0.109(13) 0.113(14) -0.017(11) 0.046(14) 0.093(14)
C41 0.100(10) 0.072(8) 0.062(8) 0.014(7) 0.040(7) 0.043(7)
C42 0.137(12) 0.107(11) 0.059(8) 0.019(8) 0.061(8) 0.052(9)
C43 0.173(17) 0.147(15) 0.084(11) 0.025(11) 0.060(11) 0.060(13)
C44 0.057(7) 0.058(7) 0.050(7) 0.000(6) 0.019(6) 0.019(6)
C45 0.097(9) 0.066(8) 0.046(7) 0.004(6) 0.034(6) 0.032(7)
C48 0.064(8) 0.058(8) 0.044(7) -0.001(6) 0.008(6) 0.024(6)
C49 0.079(9) 0.070(9) 0.051(7) 0.019(7) 0.031(7) 0.043(7)
C50 0.050(7) 0.065(8) 0.075(8) -0.001(7) 0.019(7) 0.026(7)
C51 0.069(9) 0.067(8) 0.056(7) 0.001(6) 0.014(6) 0.035(7)
C52 0.078(9) 0.056(8) 0.047(7) 0.012(6) 0.025(6) 0.033(7)
C53 0.076(8) 0.067(8) 0.047(7) 0.017(7) 0.024(6) 0.038(7)
C54 0.086(8) 0.065(8) 0.045(7) 0.016(6) 0.024(6) 0.045(7)
C55 0.079(9) 0.054(7) 0.044(7) 0.015(6) 0.024(7) 0.040(6)
C56 0.075(8) 0.048(7) 0.060(8) 0.010(6) 0.022(7) 0.030(6)
C57 0.075(9) 0.065(8) 0.036(7) 0.013(6) 0.027(6) 0.022(6)
C58 0.066(8) 0.053(7) 0.042(7) 0.019(6) 0.024(6) 0.027(6)
C59 0.082(9) 0.060(7) 0.049(7) 0.024(6) 0.032(7) 0.050(7)
C60 0.058(8) 0.060(7) 0.048(8) 0.010(6) 0.013(6) 0.032(6)
C61 0.125(11) 0.093(9) 0.064(8) 0.043(7) 0.048(8) 0.080(9)
C66 0.051(7) 0.066(8) 0.049(7) 0.009(6) 0.006(6) 0.028(6)
C67 0.078(9) 0.072(8) 0.067(8) 0.021(7) 0.030(7) 0.030(7)
C70 0.074(8) 0.045(7) 0.049(7) 0.007(6) 0.034(7) 0.036(6)
C71 0.054(7) 0.036(6) 0.048(7) 0.003(5) 0.014(6) 0.013(5)
C72 0.077(9) 0.053(7) 0.041(7) 0.001(6) 0.023(7) 0.033(6)
C73 0.063(7) 0.045(6) 0.039(7) 0.001(6) 0.013(6) 0.025(6)
C74 0.061(8) 0.063(8) 0.042(7) 0.001(6) 0.016(6) 0.031(6)
C75 0.062(8) 0.049(7) 0.044(7) 0.004(6) 0.023(6) 0.028(6)
C76 0.060(7) 0.071(8) 0.051(7) 0.010(6) 0.034(6) 0.033(6)
C77 0.053(7) 0.047(7) 0.047(7) -0.012(6) 0.018(6) 0.031(6)
C78 0.068(7) 0.037(6) 0.048(7) 0.008(5) 0.019(6) 0.012(6)
C79 0.069(8) 0.071(8) 0.051(7) 0.017(7) 0.033(6) 0.024(7)
C80 0.060(7) 0.064(8) 0.065(8) 0.008(7) 0.030(6) 0.036(6)
C81 0.073(8) 0.043(6) 0.028(6) -0.002(5) 0.018(5) 0.011(6)
C82 0.078(8) 0.052(7) 0.032(6) 0.004(6) 0.027(6) 0.027(6)
C83 0.094(9) 0.051(7) 0.062(8) 0.007(6) 0.035(7) 0.030(7)
C84 0.073(8) 0.053(7) 0.058(7) -0.013(6) 0.017(7) 0.018(6)
C85 0.136(13) 0.089(11) 0.098(11) -0.029(9) 0.066(10) 0.014(9)
C86 0.044(7) 0.057(8) 0.056(7) 0.004(6) 0.019(6) 0.010(6)
C87 0.071(8) 0.065(8) 0.061(7) 0.018(7) 0.034(7) 0.037(7)
C88 0.089(9) 0.066(8) 0.060(7) 0.027(7) 0.038(7) 0.035(7)
C89 0.064(8) 0.054(7) 0.059(7) 0.011(6) 0.024(6) 0.016(6)
C90 0.071(8) 0.044(7) 0.063(8) 0.013(6) 0.027(7) 0.017(6)
C91 0.061(7) 0.046(7) 0.071(8) 0.008(6) 0.035(6) 0.012(6)
C92 0.098(10) 0.039(7) 0.074(9) 0.009(7) 0.046(8) 0.019(7)
C93 0.076(9) 0.033(6) 0.060(8) 0.006(6) 0.028(7) 0.013(6)
C94 0.055(8) 0.045(7) 0.079(9) 0.007(7) 0.018(7) 0.010(6)
C95 0.078(9) 0.055(7) 0.066(8) 0.016(7) 0.047(7) 0.021(6)
C96 0.076(9) 0.054(7) 0.068(8) 0.017(6) 0.038(7) 0.027(6)
C97 0.096(10) 0.047(7) 0.072(9) 0.014(7) 0.043(9) 0.026(7)
C98 0.061(8) 0.031(6) 0.073(9) 0.004(6) 0.031(7) 0.008(5)
C99 0.078(8) 0.042(7) 0.075(8) 0.018(6) 0.039(7) 0.017(6)
C100 0.081(9) 0.045(8) 0.075(8) 0.014(7) 0.038(7) 0.021(7)
C101 0.072(8) 0.068(9) 0.080(8) 0.021(7) 0.046(7) 0.034(7)
C102 0.063(9) 0.047(8) 0.068(8) -0.005(6) 0.016(6) 0.003(6)
C103 0.071(9) 0.068(9) 0.057(7) 0.015(7) 0.038(7) 0.024(7)
C104 0.070(9) 0.077(9) 0.069(8) 0.032(7) 0.038(7) 0.031(8)
C105 0.078(9) 0.048(7) 0.079(8) 0.012(6) 0.043(7) 0.030(6)
C106 0.089(10) 0.053(8) 0.074(9) 0.025(7) 0.041(7) 0.020(7)
C107 0.065(8) 0.044(8) 0.068(9) 0.013(7) 0.028(6) 0.016(6)
C108 0.076(8) 0.072(9) 0.056(8) 0.021(7) 0.037(6) 0.026(7)
C109 0.084(8) 0.037(7) 0.076(9) 0.020(7) 0.040(7) 0.016(6)
C110 0.077(8) 0.043(8) 0.073(9) 0.001(7) 0.027(7) 0.019(6)
C111 0.075(8) 0.045(8) 0.073(9) 0.007(7) 0.043(7) 0.014(6)
C112 0.082(9) 0.045(8) 0.087(10) 0.017(8) 0.049(8) 0.023(6)
C113 0.079(8) 0.053(8) 0.076(8) 0.005(7) 0.039(7) 0.017(7)
C114 0.092(10) 0.053(8) 0.099(10) 0.004(7) 0.032(8) 0.011(7)
C117 0.108(10) 0.065(9) 0.080(9) 0.020(7) 0.043(8) 0.039(8)
C120 0.096(10) 0.084(10) 0.094(10) 0.031(8) 0.045(8) 0.032(8)
C123 0.102(10) 0.057(9) 0.108(11) -0.012(8) 0.059(9) 0.004(8)

loop_
_atom_type_symbol
_atom_type_description
_atom_type_scat_dispersion_real
_atom_type_scat_dispersion_imag
_atom_type_scat_source
C C 0.0033 0.0016 'International Tables Vol C Tables 4.2.6.8 and 6.1.1.4'
H H 0.0000 0.0000 'International Tables Vol C Tables 4.2.6.8 and 6.1.1.4'
O O 0.0106 0.0060 'International Tables Vol C Tables 4.2.6.8 and 6.1.1.4'
Cu Cu 0.3201 1.2651 'International Tables Vol C Tables 4.2.6.8 and 6.1.1.4'
Ga Ga 0.2307 1.6083 'International Tables Vol C Tables 4.2.6.8 and 6.1.1.4'

loop_
_geom_angle_atom_site_label_1
_geom_angle_atom_site_label_2
_geom_angle_atom_site_label_3
_geom_angle
_geom_angle_site_symmetry_1
_geom_angle_site_symmetry_3
_geom_angle_publ_flag
O27 Cu1 O22 92.3(3) . . ?
O27 Cu1 O23 177.7(3) . . ?
O22 Cu1 O23 85.9(3) . . ?
O27 Cu1 O26 86.8(3) . . ?
O22 Cu1 O26 178.5(3) . . ?
O23 Cu1 O26 95.0(3) . . ?
O27 Cu1 O42 91.2(4) . . ?
O22 Cu1 O42 90.8(3) . . ?
O23 Cu1 O42 90.2(4) . . ?
O26 Cu1 O42 90.5(4) . . ?
O27 Cu1 O41 90.0(4) . . ?
O22 Cu1 O41 91.0(4) . . ?
O23 Cu1 O41 88.7(4) . . ?
O26 Cu1 O41 87.8(4) . . ?
O42 Cu1 O41 177.8(4) . . ?
C2 O1 Cu12 107.7(7) . 2_676 ?
C2 C1 C6 115.5(11) . . ?
C2 C1 C14 120.3(11) . . ?
C6 C1 C14 124.1(11) . . ?
O19 Cu2 O20 86.6(3) . . ?
O19 Cu2 O18 91.2(3) . . ?
O20 Cu2 O18 175.4(3) . . ?
O19 Cu2 O17 174.1(3) . . ?
O20 Cu2 O17 95.8(3) . . ?
O18 Cu2 O17 86.0(3) . . ?
O19 Cu2 O46 96.8(3) . . ?
O20 Cu2 O46 92.4(3) . . ?
O18 Cu2 O46 91.9(3) . . ?
O17 Cu2 O46 88.5(3) . . ?
C3 O2 Cu12 108.4(7) . 2_676 ?
C3 O2 Cu10 106.9(7) . 2_676 ?
Cu12 O2 Cu10 144.6(4) 2_676 2_676 ?
C3 C2 O1 118.7(10) . . ?
C3 C2 C1 119.5(11) . . ?
O1 C2 C1 121.7(11) . . ?
O33 Cu3 O10 92.0(3) . 2_676 ?
O33 Cu3 O11 177.4(3) . 2_676 ?
O10 Cu3 O11 85.7(3) 2_676 2_676 ?
O33 Cu3 O32 86.5(3) . . ?
O10 Cu3 O32 176.8(3) 2_676 . ?
O11 Cu3 O32 95.7(3) 2_676 . ?
O33 Cu3 O53 90.5(3) . . ?
O10 Cu3 O53 90.7(3) 2_676 . ?
O11 Cu3 O53 90.8(3) 2_676 . ?
O32 Cu3 O53 92.2(3) . . ?
O33 Cu3 O50 89.3(3) . . ?
O10 Cu3 O50 90.0(3) 2_676 . ?
O11 Cu3 O50 89.4(3) 2_676 . ?
O32 Cu3 O50 87.1(3) . . ?
O53 Cu3 O50 179.3(4) . . ?
C4 O3 Cu10 110.8(6) . 2_676 ?
C4 C3 C2 123.5(11) . . ?
C4 C3 O2 118.7(12) . . ?
C2 C3 O2 117.8(11) . . ?
O7 Cu4 O6 90.8(3) . . ?
O7 Cu4 O5 177.8(3) . . ?
O6 Cu4 O5 87.0(3) . . ?
O7 Cu4 O8 86.2(3) . . ?
O6 Cu4 O8 177.0(3) . . ?
O5 Cu4 O8 95.9(3) . . ?
O7 Cu4 O56 92.2(7) . . ?
O6 Cu4 O56 89.5(7) . . ?
O5 Cu4 O56 88.1(7) . . ?
O8 Cu4 O56 90.7(7) . . ?
C9 O4 Cu8 108.8(6) . . ?
O3 C4 C3 117.0(10) . . ?
O3 C4 C5 123.4(11) . . ?
C3 C4 C5 119.6(12) . . ?
O49 Cu5 O13 91.3(3) . . ?
O49 Cu5 O12 93.3(3) . 2_676 ?
O13 Cu5 O12 90.8(3) . 2_676 ?
O49 Cu5 O14 89.8(3) . . ?
O13 Cu5 O14 85.9(3) . . ?
O12 Cu5 O14 175.6(3) 2_676 . ?
O49 Cu5 O11 91.9(3) . 2_676 ?
O13 Cu5 O11 175.9(3) . 2_676 ?
O12 Cu5 O11 86.4(3) 2_676 2_676 ?
O14 Cu5 O11 96.6(3) . 2_676 ?
O49 Cu5 O52 178.8(4) . . ?
O13 Cu5 O52 88.4(3) . . ?
O12 Cu5 O52 87.9(3) 2_676 . ?
O14 Cu5 O52 89.0(3) . . ?
O11 Cu5 O52 88.5(3) 2_676 . ?
C10 O5 Cu8 108.6(6) . . ?
C10 O5 Cu4 107.3(6) . . ?
Cu8 O5 Cu4 143.5(4) . . ?
C4 C5 C6 118.1(11) . . ?
C4 C5 C7 121.9(12) . . ?
C6 C5 C7 119.9(11) . . ?
O20 Cu6 O29 97.4(3) . . ?
O20 Cu6 O21 86.4(3) . . ?
O29 Cu6 O21 173.1(3) . . ?
O20 Cu6 O28 173.2(3) . . ?
O29 Cu6 O28 86.3(3) . . ?
O21 Cu6 O28 89.4(3) . . ?
O20 Cu6 O45 95.3(4) . . ?
O29 Cu6 O45 92.4(4) . . ?
O21 Cu6 O45 93.0(4) . . ?
O28 Cu6 O45 90.3(4) . . ?
C11 O6 Cu4 109.8(6) . . ?
C5 C6 C1 123.7(10) . . ?
O31 Cu7 O15 92.4(3) . . ?
O31 Cu7 O14 178.1(3) . . ?
O15 Cu7 O14 85.6(3) . . ?
O31 Cu7 O32 86.1(3) . . ?
O15 Cu7 O32 177.4(3) . . ?
O14 Cu7 O32 95.9(3) . . ?
O31 Cu7 O51 89.2(3) . . ?
O15 Cu7 O51 91.0(3) . . ?
O14 Cu7 O51 90.8(3) . . ?
O32 Cu7 O51 91.0(3) . . ?
O31 Cu7 O48 90.5(4) . . ?
O15 Cu7 O48 89.7(4) . . ?
O14 Cu7 O48 89.5(4) . . ?
O32 Cu7 O48 88.3(4) . . ?
O51 Cu7 O48 179.3(3) . . ?
C26 O7 Cu4 110.2(6) . . ?
C18 C7 C5 114.2(9) . . ?
C18 C7 C8 113.5(9) . . ?
C5 C7 C8 109.1(8) . . ?
O5 Cu8 O35 97.4(3) . 2_676 ?
O5 Cu8 O36 173.5(3) . 2_676 ?
O35 Cu8 O36 86.4(3) 2_676 2_676 ?
O5 Cu8 O4 86.8(3) . . ?
O35 Cu8 O4 173.3(3) 2_676 . ?
O36 Cu8 O4 89.0(3) 2_676 . ?
O5 Cu8 O55 97.1(4) . . ?
O35 Cu8 O55 81.3(4) 2_676 . ?
O36 Cu8 O55 88.7(4) 2_676 . ?
O4 Cu8 O55 103.4(4) . . ?
C27 O8 Cu11 109.3(6) . . ?
C27 O8 Cu4 107.4(6) . . ?
Cu11 O8 Cu4 142.3(4) . . ?
C9 C8 C13 117.6(10) . . ?
C9 C8 C7 120.2(10) . . ?
C13 C8 C7 122.1(10) . . ?
O17 Cu9 O29 98.5(3) . . ?
O17 Cu9 O16 86.4(3) . . ?
O29 Cu9 O16 174.3(3) . . ?
O17 Cu9 O30 174.1(3) . . ?
O29 Cu9 O30 86.2(3) . . ?
O16 Cu9 O30 88.8(3) . . ?
O17 Cu9 O47 88.3(4) . . ?
O29 Cu9 O47 91.1(4) . . ?
O16 Cu9 O47 92.1(4) . . ?
O30 Cu9 O47 95.4(4) . . ?
O17 Cu9 O44 93.7(10) . . ?
O29 Cu9 O44 75.5(10) . . ?
O16 Cu9 O44 101.2(10) . . ?
O30 Cu9 O44 83.9(10) . . ?
O47 Cu9 O44 166.6(10) . . ?
C28 O9 Cu11 108.2(6) . . ?
O4 C9 C8 123.4(10) . . ?
O4 C9 C10 115.6(10) . . ?
C8 C9 C10 121.0(11) . . ?
O25 Cu10 O3 93.1(3) . 2_676 ?
O25 Cu10 O26 86.0(3) . . ?
O3 Cu10 O26 178.6(3) 2_676 . ?
O25 Cu10 O2 178.7(3) . 2_676 ?
O3 Cu10 O2 86.1(3) 2_676 2_676 ?
O26 Cu10 O2 94.8(3) . 2_676 ?
O25 Cu10 O40 91.0(4) . . ?
O3 Cu10 O40 90.7(4) 2_676 . ?
O26 Cu10 O40 90.3(4) . . ?
O2 Cu10 O40 90.0(4) 2_676 . ?
O25 Cu10 O39 90.1(4) . . ?
O3 Cu10 O39 90.6(4) 2_676 . ?
O26 Cu10 O39 88.4(4) . . ?
O2 Cu10 O39 88.9(4) 2_676 . ?
O40 Cu10 O39 178.3(4) . . ?
C33 O10 Cu3 109.6(6) . 2_676 ?
O5 C10 C11 121.0(10) . . ?
O5 C10 C9 119.8(11) . . ?
C11 C10 C9 119.1(11) . . ?
O35 Cu11 O8 98.5(3) 2_676 . ?
O35 Cu11 O34 85.6(3) 2_676 2_676 ?
O8 Cu11 O34 172.9(3) . 2_676 ?
O35 Cu11 O9 172.7(3) 2_676 . ?
O8 Cu11 O9 85.7(3) . . ?
O34 Cu11 O9 89.6(3) 2_676 . ?
O35 Cu11 O54 92.3(3) 2_676 . ?
O8 Cu11 O54 92.8(3) . . ?
O34 Cu11 O54 92.8(3) 2_676 . ?
O9 Cu11 O54 93.5(3) . . ?
C34 O11 Cu3 108.0(6) . 2_676 ?
C34 O11 Cu5 108.1(6) . 2_676 ?
Cu3 O11 Cu5 143.9(4) 2_676 2_676 ?
C10 C11 C12 122.0(10) . . ?
C10 C11 O6 114.7(10) . . ?
C12 C11 O6 123.3(10) . . ?
O37 Cu12 O2 89.9(4) . 2_676 ?
O37 Cu12 O23 89.7(4) . . ?
O2 Cu12 O23 96.4(3) 2_676 . ?
O37 Cu12 O24 92.0(4) . . ?
O2 Cu12 O24 176.5(3) 2_676 . ?
O23 Cu12 O24 86.5(3) . . ?
O37 Cu12 O38 179.0(4) . . ?
O2 Cu12 O38 89.1(4) 2_676 . ?
O23 Cu12 O38 90.1(4) . . ?
O24 Cu12 O38 89.1(4) . . ?
O37 Cu12 O1 92.3(4) . 2_676 ?
O2 Cu12 O1 87.0(3) 2_676 2_676 ?
O23 Cu12 O1 176.0(3) . 2_676 ?
O24 Cu12 O1 89.9(3) . 2_676 ?
O38 Cu12 O1 87.9(4) . 2_676 ?
C35 O12 Cu5 108.8(6) . 2_676 ?
C11 C12 C13 117.9(10) . . ?
C11 C12 C66 121.1(9) . . ?
C13 C12 C66 121.0(10) . . ?
C49 O13 Cu5 109.8(5) . . ?
C12 C13 C8 122.4(10) . . ?
C50 O14 Cu7 108.9(5) . . ?
C50 O14 Cu5 108.1(5) . . ?
Cu7 O14 Cu5 143.0(4) . . ?
C1 C14 C15 114.7(10) . . ?
C1 C14 C48 110.7(7) . . ?
C15 C14 C48 112.2(9) . . ?
C51 O15 Cu7 111.0(5) . . ?
C16 C15 C14 115.3(11) . . ?
C56 O16 Cu9 108.8(5) . . ?
C15 C16 C17 113.5(12) . . ?
C57 O17 Cu9 109.1(5) . . ?
C57 O17 Cu2 106.9(5) . . ?
Cu9 O17 Cu2 141.4(4) . . ?
C58 O18 Cu2 108.4(5) . . ?
C7 C18 C21 112.5(12) . . ?
C7 C18 C22 115.5(16) . . ?
C21 C18 C22 100.4(18) . . ?
C71 O19 Cu2 109.9(5) . . ?
C72 O20 Cu6 109.0(5) . . ?
C72 O20 Cu2 107.0(5) . . ?
Cu6 O20 Cu2 143.0(4) . . ?
C73 O21 Cu6 109.2(4) . . ?
C18 C21 C20 101.0(19) . . ?
C78 O22 Cu1 110.9(5) . . ?
C18 C22 C23 107(3) . . ?
C79 O23 Cu12 108.9(6) . . ?
C79 O23 Cu1 107.2(6) . . ?
Cu12 O23 Cu1 144.0(4) . . ?
C80 O24 Cu12 107.9(5) . . ?
C70 C24 C25 109.6(7) . . ?
C70 C24 C38 116.4(8) . . ?
C25 C24 C38 112.3(9) . . ?
C87 O25 Cu10 110.8(5) . . ?
C30 C25 C26 116.5(10) . . ?
C30 C25 C24 123.0(10) . . ?
C26 C25 C24 120.4(11) . . ?
C88 O26 Cu10 107.8(5) . . ?
C88 O26 Cu1 107.0(5) . . ?
Cu10 O26 Cu1 145.2(4) . . ?
C27 C26 O7 115.5(9) . . ?
C27 C26 C25 121.0(10) . . ?
O7 C26 C25 123.6(11) . . ?
C89 O27 Cu1 109.4(6) . . ?
C28 C27 C26 120.2(10) . . ?
C28 C27 O8 119.4(9) . . ?
C26 C27 O8 120.4(10) . . ?
C94 O28 Cu6 110.0(5) . . ?
C27 C28 O9 116.8(9) . . ?
C27 C28 C29 122.5(10) . . ?
O9 C28 C29 120.6(11) . . ?
C95 O29 Cu9 110.1(5) . . ?
C95 O29 Cu6 107.8(5) . . ?
Cu9 O29 Cu6 141.3(4) . . ?
C30 C29 C28 115.4(11) . . ?
C30 C29 C31 124.0(9) . . ?
C28 C29 C31 120.5(10) . . ?
C96 O30 Cu9 109.8(5) . . ?
C25 C30 C29 124.3(10) . . ?
C101 O31 Cu7 111.2(5) . . ?
C32 C31 C41 114.1(9) . . ?
C32 C31 C29 106.8(8) . . ?
C41 C31 C29 110.7(9) . . ?
C102 O32 Cu3 107.0(5) . . ?
C102 O32 Cu7 107.6(5) . . ?
Cu3 O32 Cu7 144.4(4) . . ?
C37 C32 C33 116.1(10) . . ?
C37 C32 C31 123.8(9) . . ?
C33 C32 C31 120.0(10) . . ?
C103 O33 Cu3 109.4(5) . . ?
C34 C33 O10 115.9(9) . . ?
C34 C33 C32 122.7(10) . . ?
O10 C33 C32 121.3(10) . . ?
C108 O34 Cu11 109.7(5) . 2_676 ?
C33 C34 O11 120.4(9) . . ?
C33 C34 C35 120.9(9) . . ?
O11 C34 C35 118.4(9) . . ?
C109 O35 Cu11 109.7(5) . 2_676 ?
C109 O35 Cu8 107.9(5) . 2_676 ?
Cu11 O35 Cu8 139.9(4) 2_676 2_676 ?
O12 C35 C34 118.0(9) . . ?
O12 C35 C36 123.4(11) . . ?
C34 C35 C36 118.6(11) . . ?
C110 O36 Cu8 109.9(5) . 2_676 ?
C37 C36 C35 118.0(10) . . ?
C37 C36 C44 123.3(9) . . ?
C35 C36 C44 118.5(11) . . ?
C36 C37 C32 123.5(10) . . ?
C39 C38 C24 114.1(10) . . ?
C38 C39 C40 114.1(13) . . ?
C42 C41 C31 110.7(9) . . ?
C41 C42 C43 108.0(11) . . ?
C81 C44 C36 111.5(7) . . ?
C81 C44 C45 112.6(8) . . ?
C36 C44 C45 112.8(9) . . ?
C203 O45 Cu6 120.9(14) . . ?
C46 C45 C44 112.0(11) . . ?
C202 O46 Cu2 122.5(10) . . ?
C45 C46 C47 111.6(14) . . ?
C201 O47 C200 71(3) . . ?
C201 O47 Cu9 124(3) . . ?
C200 O47 Cu9 126(2) . . ?
C53 C48 C49 118.7(10) . . ?
C53 C48 C14 122.3(10) . . ?
C49 C48 C14 118.8(9) . . ?
C50 C49 O13 117.2(10) . . ?
C50 C49 C48 118.2(10) . . ?
O13 C49 C48 124.5(10) . . ?
C49 C50 C51 123.9(10) . . ?
C49 C50 O14 118.8(9) . . ?
C51 C50 O14 117.3(10) . . ?
C204 O51 Cu7 121.9(13) . . ?
C52 C51 C50 118.4(11) . . ?
C52 C51 O15 124.7(9) . . ?
C50 C51 O15 116.9(10) . . ?
C51 C52 C53 119.2(10) . . ?
C51 C52 C54 121.1(10) . . ?
C53 C52 C54 119.5(10) . . ?
C48 C53 C52 121.5(10) . . ?
C210 O54 Cu11 122.5(14) . . ?
C55 C54 C61 113.3(9) . . ?
C55 C54 C52 110.2(9) . . ?
C61 C54 C52 114.5(9) . . ?
C60 C55 C56 116.2(10) . . ?
C60 C55 C54 123.6(10) . . ?
C56 C55 C54 120.1(11) . . ?
C57 C56 O16 115.5(9) . . ?
C57 C56 C55 120.6(11) . . ?
O16 C56 C55 123.9(10) . . ?
C58 C57 O17 120.1(9) . . ?
C58 C57 C56 120.6(10) . . ?
O17 C57 C56 119.2(10) . . ?
C57 C58 O18 117.3(9) . . ?
C57 C58 C59 121.2(9) . . ?
O18 C58 C59 121.5(10) . . ?
C60 C59 C58 115.6(11) . . ?
C60 C59 C66 124.3(10) . . ?
C58 C59 C66 120.1(10) . . ?
C59 C60 C55 125.8(10) . . ?
C54 C61 C62 113.2(18) . . ?
C54 C61 C64 109.9(10) . . ?
C62 C61 C64 88(2) . . ?
C61 C62 C63 113(4) . . ?
C61 C64 C65 115.9(14) . . ?
C59 C66 C12 109.0(7) . . ?
C59 C66 C67 113.5(10) . . ?
C12 C66 C67 113.9(8) . . ?
C68 C67 C66 113.4(10) . . ?
C67 C68 C69 109.6(15) . . ?
C71 C70 C75 114.4(10) . . ?
C71 C70 C24 121.5(9) . . ?
C75 C70 C24 124.1(9) . . ?
C72 C71 O19 116.2(9) . . ?
C72 C71 C70 120.6(9) . . ?
O19 C71 C70 123.1(10) . . ?
C71 C72 C73 122.0(10) . . ?
C71 C72 O20 119.9(9) . . ?
C73 C72 O20 118.2(10) . . ?
C72 C73 O21 116.6(9) . . ?
C72 C73 C74 120.0(10) . . ?
O21 C73 C74 123.4(9) . . ?
C75 C74 C73 116.1(9) . . ?
C75 C74 C76 124.4(10) . . ?
C73 C74 C76 119.4(11) . . ?
C74 C75 C70 126.8(10) . . ?
C74 C76 C77 110.5(9) . . ?
C74 C76 C83 114.3(9) . . ?
C77 C76 C83 112.1(9) . . ?
C82 C77 C78 120.5(10) . . ?
C82 C77 C76 122.6(9) . . ?
C78 C77 C76 116.8(11) . . ?
O22 C78 C79 116.4(10) . . ?
O22 C78 C77 126.4(10) . . ?
C79 C78 C77 117.2(10) . . ?
C80 C79 C78 123.2(10) . . ?
C80 C79 O23 117.4(10) . . ?
C78 C79 O23 119.4(10) . . ?
C79 C80 O24 119.1(9) . . ?
C79 C80 C81 119.8(10) . . ?
O24 C80 C81 120.9(11) . . ?
C82 C81 C80 116.7(10) . . ?
C82 C81 C44 122.2(9) . . ?
C80 C81 C44 120.9(9) . . ?
C77 C82 C81 122.6(10) . . ?
C84 C83 C76 114.1(9) . . ?
C83 C84 C85 111.0(11) . . ?
C87 C86 C91 118.2(10) . . ?
C87 C86 C113 121.3(11) . . ?
C91 C86 C113 120.5(12) . . ?
C86 C87 C88 120.1(10) . . ?
C86 C87 O25 123.4(10) . . ?
C88 C87 O25 116.4(11) . . ?
C89 C88 C87 122.8(11) . . ?
C89 C88 O26 118.5(10) . . ?
C87 C88 O26 118.7(10) . . ?
C88 C89 C90 118.5(11) . . ?
C88 C89 O27 118.0(11) . . ?
C90 C89 O27 123.5(10) . . ?
C91 C90 C89 117.9(10) . . ?
C91 C90 C92 122.9(12) . . ?
C89 C90 C92 118.8(11) . . ?
C90 C91 C86 122.4(11) . . ?
C93 C92 C90 112.0(9) . . ?
C93 C92 C114 113.5(10) . . ?
C90 C92 C114 113.6(10) . . ?
C94 C93 C98 117.4(10) . . ?
C94 C93 C92 121.3(11) . . ?
C98 C93 C92 121.2(11) . . ?
C93 C94 O28 124.6(10) . . ?
C93 C94 C95 121.1(11) . . ?
O28 C94 C95 114.2(10) . . ?
O29 C95 C96 118.4(10) . . ?
O29 C95 C94 121.0(10) . . ?
C96 C95 C94 120.6(11) . . ?
C97 C96 O30 123.7(10) . . ?
C97 C96 C95 120.9(11) . . ?
O30 C96 C95 115.4(10) . . ?
C96 C97 C98 116.9(11) . . ?
C96 C97 C99 120.1(11) . . ?
C98 C97 C99 123.1(12) . . ?
C97 C98 C93 123.2(11) . . ?
C97 C99 C117 113.1(10) . . ?
C97 C99 C100 109.1(9) . . ?
C117 C99 C100 112.2(10) . . ?
C105 C100 C101 118.4(10) . . ?
C105 C100 C99 122.9(10) . . ?
C101 C100 C99 118.4(11) . . ?
C100 C101 O31 124.5(10) . . ?
C100 C101 C102 119.7(11) . . ?
O31 C101 C102 115.6(10) . . ?
C103 C102 C101 121.7(10) . . ?
C103 C102 O32 119.3(10) . . ?
C101 C102 O32 118.9(11) . . ?
C102 C103 O33 117.2(10) . . ?
C102 C103 C104 119.7(10) . . ?
O33 C103 C104 123.0(10) . . ?
C105 C104 C103 119.0(11) . . ?
C105 C104 C106 120.8(11) . . ?
C103 C104 C106 120.2(11) . . ?
C100 C105 C104 121.2(11) . . ?
C120 C106 C107 113.3(11) . . ?
C120 C106 C104 114.9(10) . . ?
C107 C106 C104 108.5(9) . . ?
C108 C107 C112 113.5(11) . . ?
C108 C107 C106 121.2(10) . . ?
C112 C107 C106 125.0(11) . . ?
C109 C108 C107 122.0(11) . . ?
C109 C108 O34 115.5(10) . . ?
C107 C108 O34 122.5(10) . . ?
C108 C109 C110 122.7(10) . . ?
C108 C109 O35 118.6(10) . . ?
C110 C109 O35 118.7(11) . . ?
C111 C110 O36 125.6(10) . . ?
C111 C110 C109 118.1(11) . . ?
O36 C110 C109 116.2(10) . . ?
C110 C111 C112 117.8(11) . . ?
C110 C111 C113 119.4(12) . . ?
C112 C111 C113 122.5(11) . . ?
C111 C112 C107 125.7(11) . . ?
C123 C113 C111 112.9(10) . . ?
C123 C113 C86 115.3(10) . . ?
C111 C113 C86 110.7(9) . . ?
C92 C114 C115 113.5(12) . . ?
C217 C115 C218 111(4) . . ?
C217 C115 C114 106(3) . . ?
C218 C115 C114 121(3) . . ?
C99 C117 C118 109.8(11) . . ?
C119 C118 C117 110.9(15) . . ?
C106 C120 C121 111.0(12) . . ?
C122 C121 C120 114.1(16) . . ?
C113 C123 C124 119.3(15) . . ?
C125 C124 C123 106(3) . . ?
O47 C200 C201 49(3) . . ?
O47 C201 C200 60(3) . . ?

loop_
_geom_bond_atom_site_label_1
_geom_bond_atom_site_label_2
_geom_bond_distance
_geom_bond_site_symmetry_2
_geom_bond_publ_flag
Cu1 O27 1.931(8) . ?
Cu1 O22 1.954(6) . ?
Cu1 O23 1.971(8) . ?
Cu1 O26 1.985(7) . ?
Cu1 O42 2.003(9) . ?
Cu1 O41 2.037(10) . ?
O1 C2 1.392(13) . ?
O1 Cu12 1.989(7) 2_676 ?
C1 C2 1.419(14) . ?
C1 C6 1.424(15) . ?
C1 C14 1.490(15) . ?
Cu2 O19 1.955(7) . ?
Cu2 O20 1.962(7) . ?
Cu2 O18 1.968(6) . ?
Cu2 O17 1.972(7) . ?
Cu2 O46 2.286(10) . ?
O2 C3 1.417(13) . ?
O2 Cu12 1.955(7) 2_676 ?
O2 Cu10 1.971(8) 2_676 ?
C2 C3 1.383(15) . ?
Cu3 O33 1.920(7) . ?
Cu3 O10 1.944(7) 2_676 ?
Cu3 O11 1.948(7) 2_676 ?
Cu3 O32 1.966(7) . ?
Cu3 O53 2.014(10) . ?
Cu3 O50 2.096(12) . ?
O3 C4 1.360(13) . ?
O3 Cu10 1.939(7) 2_676 ?
C3 C4 1.371(15) . ?
C211 O80 1.475(18) . ?
Cu4 O7 1.932(6) . ?
Cu4 O6 1.934(7) . ?
Cu4 O5 1.951(6) . ?
Cu4 O8 1.954(7) . ?
Cu4 O56 2.42(3) . ?
O4 C9 1.386(13) . ?
O4 Cu8 1.973(7) . ?
C4 C5 1.375(15) . ?
Cu5 O49 1.947(10) . ?
Cu5 O13 1.968(7) . ?
Cu5 O12 1.970(6) 2_676 ?
Cu5 O14 1.977(7) . ?
Cu5 O11 1.979(7) 2_676 ?
Cu5 O52 2.021(10) . ?
O5 C10 1.359(13) . ?
O5 Cu8 1.939(7) . ?
C5 C6 1.400(15) . ?
C5 C7 1.516(15) . ?
Cu6 O20 1.925(7) . ?
Cu6 O29 1.945(7) . ?
Cu6 O21 1.964(6) . ?
Cu6 O28 1.975(7) . ?
Cu6 O45 2.273(13) . ?
O6 C11 1.394(12) . ?
Cu7 O31 1.927(7) . ?
Cu7 O15 1.932(7) . ?
Cu7 O14 1.965(7) . ?
Cu7 O32 1.978(7) . ?
Cu7 O51 2.025(10) . ?
Cu7 O48 2.082(12) . ?
O7 C26 1.388(12) . ?
C7 C18 1.514(15) . ?
C7 C8 1.533(14) . ?
Cu8 O35 1.952(7) 2_676 ?
Cu8 O36 1.963(7) 2_676 ?
Cu8 O55 2.312(16) . ?
O8 C27 1.377(11) . ?
O8 Cu11 1.937(7) . ?
C8 C9 1.396(14) . ?
C8 C13 1.417(14) . ?
Cu9 O17 1.922(7) . ?
Cu9 O29 1.924(7) . ?
Cu9 O16 1.957(7) . ?
Cu9 O30 1.962(8) . ?
Cu9 O47 2.307(13) . ?
Cu9 O44 2.43(4) . ?
O9 C28 1.410(12) . ?
O9 Cu11 1.977(6) . ?
C9 C10 1.413(15) . ?
Cu10 O25 1.939(7) . ?
Cu10 O3 1.939(7) 2_676 ?
Cu10 O26 1.970(7) . ?
Cu10 O2 1.971(8) 2_676 ?
Cu10 O40 2.009(10) . ?
Cu10 O39 2.063(11) . ?
O10 C33 1.400(11) . ?
O10 Cu3 1.944(7) 2_676 ?
C10 C11 1.389(15) . ?
Cu11 O35 1.931(7) 2_676 ?
Cu11 O34 1.961(7) 2_676 ?
Cu11 O54 2.232(10) . ?
O11 C34 1.385(11) . ?
O11 Cu3 1.948(7) 2_676 ?
O11 Cu5 1.978(7) 2_676 ?
C11 C12 1.390(14) . ?
Cu12 O37 1.949(10) . ?
Cu12 O2 1.955(7) 2_676 ?
Cu12 O23 1.962(7) . ?
Cu12 O24 1.967(7) . ?
Cu12 O38 1.988(10) . ?
Cu12 O1 1.989(7) 2_676 ?
O12 C35 1.374(12) . ?
O12 Cu5 1.970(6) 2_676 ?
C12 C13 1.397(14) . ?
C12 C66 1.507(11) . ?
O13 C49 1.389(10) . ?
O14 C50 1.409(10) . ?
C14 C15 1.514(14) . ?
C14 C48 1.550(11) . ?
O15 C51 1.385(12) . ?
C15 C16 1.476(16) . ?
O16 C56 1.403(12) . ?
C16 C17 1.478(16) . ?
O17 C57 1.371(11) . ?
O18 C58 1.373(10) . ?
C18 C21 1.527(15) . ?
C18 C22 1.533(19) . ?
O19 C71 1.379(10) . ?
O20 C72 1.404(10) . ?
C20 C21 1.573(19) . ?
O21 C73 1.388(11) . ?
O22 C78 1.351(11) . ?
C22 C23 1.55(2) . ?
O23 C79 1.396(11) . ?
O24 C80 1.394(11) . ?
C24 C70 1.489(11) . ?
C24 C25 1.515(14) . ?
C24 C38 1.519(13) . ?
O25 C87 1.382(11) . ?
C25 C30 1.369(14) . ?
C25 C26 1.427(14) . ?
O26 C88 1.406(11) . ?
C26 C27 1.363(14) . ?
O27 C89 1.392(11) . ?
C27 C28 1.351(14) . ?
O28 C94 1.389(13) . ?
C28 C29 1.411(14) . ?
O29 C95 1.380(11) . ?
C29 C30 1.397(14) . ?
C29 C31 1.557(15) . ?
O30 C96 1.397(12) . ?
O31 C101 1.388(11) . ?
C31 C32 1.519(14) . ?
C31 C41 1.556(14) . ?
O32 C102 1.394(11) . ?
C32 C37 1.394(14) . ?
C32 C33 1.406(14) . ?
O33 C103 1.396(11) . ?
C33 C34 1.330(13) . ?
O34 C108 1.421(11) . ?
O34 Cu11 1.961(7) 2_676 ?
C34 C35 1.398(14) . ?
O35 C109 1.405(10) . ?
O35 Cu11 1.931(7) 2_676 ?
O35 Cu8 1.952(7) 2_676 ?
C35 C36 1.434(14) . ?
O36 C110 1.382(13) . ?
O36 Cu8 1.963(7) 2_676 ?
C36 C37 1.366(14) . ?
C36 C44 1.540(14) . ?
C38 C39 1.512(16) . ?
C39 C40 1.555(18) . ?
C41 C42 1.520(16) . ?
C42 C43 1.611(17) . ?
C44 C81 1.495(11) . ?
C44 C45 1.560(13) . ?
O45 C203 1.24(3) . ?
C45 C46 1.467(17) . ?
O46 C202 1.44(2) . ?
C46 C47 1.60(2) . ?
O47 C201 0.91(4) . ?
O47 C200 1.05(4) . ?
C48 C53 1.385(14) . ?
C48 C49 1.394(14) . ?
C49 C50 1.374(15) . ?
C50 C51 1.375(15) . ?
O51 C204 1.49(3) . ?
C51 C52 1.365(14) . ?
C52 C53 1.410(15) . ?
C52 C54 1.558(14) . ?
O54 C210 1.26(3) . ?
C54 C55 1.499(14) . ?
C54 C61 1.501(15) . ?
C55 C60 1.387(15) . ?
C55 C56 1.426(15) . ?
C56 C57 1.380(14) . ?
C57 C58 1.370(14) . ?
C58 C59 1.441(14) . ?
C59 C60 1.366(14) . ?
C59 C66 1.492(15) . ?
C61 C62 1.521(14) . ?
C61 C64 1.547(12) . ?
C62 C63 1.549(15) . ?
C64 C65 1.565(13) . ?
C66 C67 1.511(14) . ?
C67 C68 1.493(17) . ?
C68 C69 1.57(2) . ?
C70 C71 1.397(14) . ?
C70 C75 1.412(14) . ?
C71 C72 1.378(14) . ?
C72 C73 1.378(14) . ?
C73 C74 1.400(14) . ?
C74 C75 1.354(14) . ?
C74 C76 1.497(14) . ?
C76 C77 1.527(14) . ?
C76 C83 1.591(13) . ?
C77 C82 1.383(14) . ?
C77 C78 1.410(14) . ?
C78 C79 1.387(14) . ?
C79 C80 1.372(15) . ?
C80 C81 1.439(14) . ?
C81 C82 1.392(14) . ?
C83 C84 1.481(14) . ?
C84 C85 1.490(15) . ?
C86 C87 1.341(15) . ?
C86 C91 1.403(15) . ?
C86 C113 1.540(15) . ?
C87 C88 1.373(15) . ?
C88 C89 1.366(15) . ?
C89 C90 1.392(15) . ?
C90 C91 1.382(14) . ?
C90 C92 1.533(15) . ?
C92 C93 1.476(15) . ?
C92 C114 1.564(16) . ?
C93 C94 1.371(15) . ?
C93 C98 1.417(15) . ?
C94 C95 1.397(15) . ?
C95 C96 1.398(15) . ?
C96 C97 1.389(15) . ?
C97 C98 1.412(15) . ?
C97 C99 1.517(15) . ?
C99 C117 1.519(15) . ?
C99 C100 1.560(15) . ?
C100 C105 1.384(15) . ?
C100 C101 1.388(15) . ?
C101 C102 1.393(15) . ?
C102 C103 1.343(15) . ?
C103 C104 1.398(15) . ?
C104 C105 1.396(15) . ?
C104 C106 1.549(15) . ?
C106 C120 1.457(15) . ?
C106 C107 1.492(15) . ?
C107 C108 1.398(15) . ?
C107 C112 1.399(15) . ?
C108 C109 1.360(15) . ?
C109 C110 1.394(15) . ?
C110 C111 1.371(15) . ?
C111 C112 1.395(15) . ?
C111 C113 1.531(15) . ?
C113 C123 1.520(16) . ?
C114 C115 1.59(2) . ?
C115 C217 1.32(5) . ?
C115 C218 1.56(8) . ?
C117 C118 1.525(17) . ?
C118 C119 1.52(2) . ?
C120 C121 1.62(2) . ?
C121 C122 1.57(2) . ?
C123 C124 1.61(3) . ?
C124 C125 1.35(4) . ?
C200 C201 1.15(5) . ?
